data_7221262
loop_
_publ_author_name
'Westerhaus, W.'
'Schuster, H.U.'

_publ_section_title
;
 Darstellung und Struktur weiterer ternaerer Phasen mit modifizierter K8
 Ge46 - Kaefigstruktur
;
_journal_name_full
;
Zeitschrift fuer Naturforschung, Teil B. Anorganische Chemie, Organische 
Chemie (2,1947-32,1977)
;
_journal_page_first 1365
_journal_page_last 1367
_journal_volume 32
_journal_year 1977
_chemical_formula_sum 'Al9 Ge14 Na4'
_chemical_name_systematic 'Na4 Al9 Ge14'
_space_group_IT_number 218
_symmetry_space_group_name_Hall 'P -4n 2 3'
_symmetry_space_group_name_H-M 'P -4 3 n'
_cell_angle_alpha 90
_cell_angle_beta 90
_cell_angle_gamma 90
_cell_formula_units_Z 2
_cell_length_a 10.704
_cell_length_b 10.704
_cell_length_c 10.704
_cell_volume 1226.417
_citation_journal_id_ASTM ZENBAX
_cod_data_source_file Westerhaus_ZENBAX_1977_133.cif
_cod_data_source_block Al9Ge14Na4
_cod_original_cell_volume 1226.418
_cod_database_code 7221262

loop_
_symmetry_equiv_pos_as_xyz
x,y,z
y+1/2,-x+1/2,-z+1/2
-x,-y,z
-y+1/2,x+1/2,-z+1/2
x,-y,-z
-y+1/2,-x+1/2,z+1/2
-x,y,-z
y+1/2,x+1/2,z+1/2
z,x,y
x+1/2,-z+1/2,-y+1/2
-z,-x,y
-x+1/2,z+1/2,-y+1/2
z,-x,-y
-x+1/2,-z+1/2,y+1/2
-z,x,-y
x+1/2,z+1/2,y+1/2
y,z,x
y,-z,-x
-z+1/2,-y+1/2,x+1/2
-y,z,-x
z+1/2,y+1/2,x+1/2
-y,-z,x
-z+1/2,y+1/2,-x+1/2
z+1/2,-y+1/2,-x+1/2

loop_
_atom_site_label
_atom_site_type_symbol
_atom_site_fract_x
_atom_site_fract_y
_atom_site_fract_z
_atom_site_occupancy
_atom_site_U_iso_or_equiv
Ge3 Ge 0.816 0.816 0.816 0.5625 0.0
Ge2 Ge 0.184 0.184 0.184 0.4375 0.0
Al3 Al 0.816 0.816 0.816 0.4375 0.0
Na1 Na 0 0 0 1 0.0
Al2 Al 0.184 0.184 0.184 0.5625 0.0
Ge4 Ge 0 0.306 0.116 0.8333 0.0
Na2 Na 0.25 0.5 0 1 0.0
Al1 Al 0.25 0 0.5 1 0.0
Al4 Al 0 0.306 0.116 0.1667 0.0
